data_4502698
loop_
_publ_author_name
'Varughese, Sunil'
'Draper, Sylvia M.'

_publ_section_title
;
 Pyridazines in Crystal Engineering. A Systematic Evaluation of the Role
 of Isomerism and Steric Factors in Determining Crystal Packing and
 Nano/Microcrystal Morphologies
;
_journal_issue 6
_journal_name_full 'Crystal Growth &amp; Design'
_journal_page_first 2571
_journal_paper_doi 10.1021/cg9015383
_journal_volume 10
_journal_year 2010
_chemical_formula_moiety 'C34 H22 N8, 2(C H4 O)'
_chemical_formula_sum 'C36 H30 N8 O2'
_chemical_formula_weight 606.68
_chemical_name_systematic
; 
 ? 
;
_space_group_IT_number 14
_symmetry_cell_setting monoclinic
_symmetry_space_group_name_Hall '-P 2ybc'
_symmetry_space_group_name_H-M 'P 1 21/c 1'
_atom_sites_solution_hydrogens geom
_atom_sites_solution_primary direct
_atom_sites_solution_secondary difmap
_audit_creation_method SHELXL-97
_cell_angle_alpha 90.00
_cell_angle_beta 106.240(1)
_cell_angle_gamma 90.00
_cell_formula_units_Z 2
_cell_length_a 11.776(1)
_cell_length_b 17.635(1)
_cell_length_c 7.598(2)
_cell_measurement_reflns_used 9335
_cell_measurement_temperature 123(2)
_cell_measurement_theta_max 50.033
_cell_measurement_theta_min 4.620
_cell_volume 1514.9(4)
_computing_cell_refinement SAINTPLUS
_computing_data_collection SMART
_computing_data_reduction SAINTPLUS
_computing_molecular_graphics 'Material Studio'
_computing_structure_refinement 'SHELXTL (Sheldrick, 1997)'
_computing_structure_solution 'SHELXTL (Sheldrick, 1990)'
_diffrn_ambient_temperature 123(2)
_diffrn_measured_fraction_theta_full 1.000
_diffrn_measured_fraction_theta_max 1.000
_diffrn_measurement_device_type 'Bruker APEX CCD Area Detector'
_diffrn_measurement_method 'phi and omega scan'
_diffrn_radiation_monochromator graphite
_diffrn_radiation_source 'fine-focus sealed tube'
_diffrn_radiation_type MoK\a
_diffrn_radiation_wavelength 0.71073
_diffrn_reflns_av_R_equivalents 0.0215
_diffrn_reflns_av_sigmaI/netI 0.0154
_diffrn_reflns_limit_h_max 13
_diffrn_reflns_limit_h_min -14
_diffrn_reflns_limit_k_max 20
_diffrn_reflns_limit_k_min -20
_diffrn_reflns_limit_l_max 9
_diffrn_reflns_limit_l_min -9
_diffrn_reflns_number 15874
_diffrn_reflns_theta_full 25.02
_diffrn_reflns_theta_max 25.02
_diffrn_reflns_theta_min 1.80
_exptl_absorpt_coefficient_mu 0.086
_exptl_absorpt_correction_T_max 0.9889
_exptl_absorpt_correction_T_min 0.9796
_exptl_absorpt_correction_type multi-scan
_exptl_absorpt_process_details 'SADABS; Sheldrick, 1997'
_exptl_crystal_colour Colorless
_exptl_crystal_density_diffrn 1.330
_exptl_crystal_density_method 'not measured'
_exptl_crystal_description Block
_exptl_crystal_F_000 636
_exptl_crystal_size_max 0.24
_exptl_crystal_size_mid 0.17
_exptl_crystal_size_min 0.13
_refine_diff_density_max 0.203
_refine_diff_density_min -0.299
_refine_diff_density_rms 0.079
_refine_ls_extinction_coef 0.016(2)
_refine_ls_extinction_expression Fc^*^=kFc[1+0.001xFc^2^\l^3^/sin(2\q)]^-1/4^
_refine_ls_extinction_method SHELXL
_refine_ls_goodness_of_fit_ref 1.020
_refine_ls_hydrogen_treatment constr
_refine_ls_matrix_type full
_refine_ls_number_parameters 211
_refine_ls_number_reflns 2663
_refine_ls_number_restraints 0
_refine_ls_restrained_S_all 1.020
_refine_ls_R_factor_all 0.0382
_refine_ls_R_factor_gt 0.0362
_refine_ls_shift/su_max 0.001
_refine_ls_shift/su_mean 0.000
_refine_ls_structure_factor_coef Fsqd
_refine_ls_weighting_details 'calc w=1/[\s^2^(Fo^2^)+(0.0633P)^2^+0.3925P] where P=(Fo^2^+2Fc^2^)/3'
_refine_ls_weighting_scheme calc
_refine_ls_wR_factor_gt 0.0978
_refine_ls_wR_factor_ref 0.1003
_reflns_number_gt 2492
_reflns_number_total 2663
_reflns_threshold_expression >2sigma(I)
_cod_data_source_file cg9015383_si_003.cif
_cod_data_source_block 2c
_cod_depositor_comments
;
The following automatic conversions were performed:

'_symmetry_cell_setting' value 'Monoclinic' changed to 'monoclinic'
according to /home/saulius/struct/CIF-dictionaries/cif_core.dic
dictionary named 'cif_core.dic' version 2.4.2 from
2011-04-26.

'_exptl_absorpt_correction_type' value 'Multi scan'
changed to 'multi-scan' according to
/home/saulius/struct/CIF-dictionaries/cif_core.dic dictionary named
'cif_core.dic' version 2.4.2 from 2011-04-26.

Automatic conversion script
Id: cif_fix_values 1715 2011-07-08 13:25:40Z adriana 
;
_cod_original_sg_symbol_H-M 'P 2(1)/c'
_cod_database_code 4502698

loop_
_symmetry_equiv_pos_as_xyz
'x, y, z'
'-x, y+1/2, -z+1/2'
'-x, -y, -z'
'x, -y-1/2, z-1/2'

loop_
_atom_site_label
_atom_site_type_symbol
_atom_site_fract_x
_atom_site_fract_y
_atom_site_fract_z
_atom_site_U_iso_or_equiv
_atom_site_adp_type
_atom_site_occupancy
_atom_site_symmetry_multiplicity
_atom_site_calc_flag
_atom_site_refinement_flags
N11 N 0.63842(9) 0.48644(6) 0.35510(14) 0.0281(3) Uani 1 1 d .
N12 N 0.73226(9) 0.44107(6) 0.40940(14) 0.0276(3) Uani 1 1 d .
N21 N 1.09635(10) 0.28396(6) 0.56373(15) 0.0341(3) Uani 1 1 d .
N31 N 0.32023(10) 0.67606(6) 0.07200(16) 0.0344(3) Uani 1 1 d .
C13 C 0.81834(10) 0.44242(6) 0.32500(16) 0.0238(3) Uani 1 1 d .
C14 C 0.81462(10) 0.49255(6) 0.17902(16) 0.0233(3) Uani 1 1 d .
C15 C 0.71845(10) 0.54012(6) 0.12679(16) 0.0247(3) Uani 1 1 d .
H15 H 0.7121 0.5758 0.0309 0.030 Uiso 1 1 calc R
C16 C 0.63044(10) 0.53512(6) 0.21683(16) 0.0244(3) Uani 1 1 d .
C22 C 0.98293(12) 0.27058(7) 0.55480(18) 0.0327(3) Uani 1 1 d .
H22 H 0.9644 0.2246 0.6057 0.039 Uiso 1 1 calc R
C23 C 0.89143(11) 0.31935(7) 0.47641(16) 0.0284(3) Uani 1 1 d .
H23 H 0.8123 0.3062 0.4713 0.034 Uiso 1 1 calc R
C24 C 0.91618(10) 0.38831(6) 0.40452(15) 0.0244(3) Uani 1 1 d .
C25 C 1.03433(10) 0.40334(7) 0.41726(16) 0.0269(3) Uani 1 1 d .
H25 H 1.0561 0.4500 0.3732 0.032 Uiso 1 1 calc R
C26 C 1.11967(11) 0.34999(7) 0.49447(17) 0.0311(3) Uani 1 1 d .
H26 H 1.1994 0.3608 0.4986 0.037 Uiso 1 1 calc R
C32 C 0.39104(11) 0.66897(7) -0.03728(18) 0.0312(3) Uani 1 1 d .
H32 H 0.3715 0.6966 -0.1491 0.037 Uiso 1 1 calc R
C33 C 0.49103(10) 0.62384(7) 0.00252(17) 0.0281(3) Uani 1 1 d .
H33 H 0.5378 0.6208 -0.0808 0.034 Uiso 1 1 calc R
C34 C 0.52254(10) 0.58300(6) 0.16562(16) 0.0249(3) Uani 1 1 d .
C35 C 0.44846(11) 0.58897(7) 0.27946(17) 0.0296(3) Uani 1 1 d .
H35 H 0.4651 0.5615 0.3913 0.036 Uiso 1 1 calc R
C36 C 0.35051(11) 0.63546(8) 0.22697(18) 0.0345(3) Uani 1 1 d .
H36 H 0.3011 0.6389 0.3064 0.041 Uiso 1 1 calc R
C41 C 0.90882(10) 0.49642(6) 0.08366(15) 0.0227(3) Uani 1 1 d .
C42 C 0.97430(10) 0.56287(6) 0.09199(16) 0.0243(3) Uani 1 1 d .
H42 H 0.9564 0.6060 0.1542 0.029 Uiso 1 1 calc R
C43 C 1.06518(10) 0.56606(6) 0.00986(16) 0.0243(3) Uani 1 1 d .
H43 H 1.1102 0.6113 0.0174 0.029 Uiso 1 1 calc R
O90 O 0.27778(8) 0.32729(5) 0.18091(13) 0.0395(3) Uani 1 1 d .
H90 H 0.2192 0.2991 0.1370 0.059 Uiso 1 1 calc R
C90 C 0.36513(13) 0.28649(10) 0.3093(2) 0.0477(4) Uani 1 1 d .
H90A H 0.4196 0.3220 0.3904 0.072 Uiso 1 1 calc R
H90B H 0.4091 0.2548 0.2451 0.072 Uiso 1 1 calc R
H90C H 0.3278 0.2542 0.3823 0.072 Uiso 1 1 calc R

loop_
_atom_site_aniso_label
_atom_site_aniso_U_11
_atom_site_aniso_U_22
_atom_site_aniso_U_33
_atom_site_aniso_U_23
_atom_site_aniso_U_13
_atom_site_aniso_U_12
N11 0.0272(5) 0.0311(6) 0.0295(5) 0.0030(4) 0.0135(4) 0.0033(4)
N12 0.0275(5) 0.0299(5) 0.0285(5) 0.0030(4) 0.0132(4) 0.0022(4)
N21 0.0360(6) 0.0313(6) 0.0336(6) -0.0013(4) 0.0075(5) 0.0062(4)
N31 0.0283(6) 0.0348(6) 0.0424(6) 0.0013(5) 0.0137(5) 0.0034(4)
C13 0.0248(6) 0.0239(6) 0.0245(6) -0.0029(4) 0.0100(5) -0.0035(4)
C14 0.0237(6) 0.0231(6) 0.0249(6) -0.0028(4) 0.0098(5) -0.0033(4)
C15 0.0258(6) 0.0242(6) 0.0261(6) 0.0008(4) 0.0107(5) -0.0014(4)
C16 0.0252(6) 0.0245(6) 0.0252(6) -0.0026(5) 0.0100(5) -0.0030(4)
C22 0.0401(7) 0.0243(6) 0.0335(7) 0.0001(5) 0.0101(6) 0.0002(5)
C23 0.0309(6) 0.0271(6) 0.0288(6) -0.0018(5) 0.0110(5) -0.0024(5)
C24 0.0284(6) 0.0251(6) 0.0214(6) -0.0031(4) 0.0098(5) -0.0002(5)
C25 0.0287(6) 0.0284(6) 0.0247(6) -0.0017(5) 0.0094(5) -0.0021(5)
C26 0.0273(6) 0.0367(7) 0.0287(6) -0.0041(5) 0.0070(5) 0.0015(5)
C32 0.0282(6) 0.0309(7) 0.0351(7) 0.0033(5) 0.0098(5) -0.0009(5)
C33 0.0261(6) 0.0302(6) 0.0308(6) -0.0002(5) 0.0126(5) -0.0017(5)
C34 0.0236(6) 0.0237(6) 0.0290(6) -0.0036(5) 0.0101(5) -0.0036(4)
C35 0.0291(6) 0.0329(7) 0.0300(6) 0.0003(5) 0.0135(5) 0.0004(5)
C36 0.0298(7) 0.0403(7) 0.0385(7) -0.0010(6) 0.0180(5) 0.0037(5)
C41 0.0212(6) 0.0254(6) 0.0227(6) 0.0035(4) 0.0082(4) 0.0008(4)
C42 0.0258(6) 0.0236(6) 0.0254(6) -0.0003(4) 0.0104(5) 0.0018(4)
C43 0.0240(6) 0.0227(6) 0.0274(6) 0.0016(4) 0.0091(5) -0.0028(4)
O90 0.0372(5) 0.0359(5) 0.0439(6) 0.0065(4) 0.0088(4) -0.0051(4)
C90 0.0445(9) 0.0603(9) 0.0378(8) 0.0097(7) 0.0107(6) 0.0016(7)

loop_
_atom_type_symbol
_atom_type_description
_atom_type_scat_dispersion_real
_atom_type_scat_dispersion_imag
_atom_type_scat_source
C C 0.0033 0.0016 'International Tables Vol C Tables 4.2.6.8 and 6.1.1.4'
H H 0.0000 0.0000 'International Tables Vol C Tables 4.2.6.8 and 6.1.1.4'
N N 0.0061 0.0033 'International Tables Vol C Tables 4.2.6.8 and 6.1.1.4'
O O 0.0106 0.0060 'International Tables Vol C Tables 4.2.6.8 and 6.1.1.4'

loop_
_geom_angle_atom_site_label_1
_geom_angle_atom_site_label_2
_geom_angle_atom_site_label_3
_geom_angle
_geom_angle_site_symmetry_1
_geom_angle_site_symmetry_3
N12 N11 C16 119.85(10) . .
N11 N12 C13 120.85(10) . .
C26 N21 C22 116.43(11) . .
C32 N31 C36 115.93(11) . .
N12 C13 C14 121.70(11) . .
N12 C13 C24 113.38(10) . .
C14 C13 C24 124.89(10) . .
C15 C14 C13 116.83(10) . .
C15 C14 C41 119.85(10) . .
C13 C14 C41 123.31(10) . .
C14 C15 C16 118.98(11) . .
N11 C16 C15 121.76(11) . .
N11 C16 C34 115.93(10) . .
C15 C16 C34 122.31(10) . .
N21 C22 C23 124.09(12) . .
C22 C23 C24 119.29(11) . .
C25 C24 C23 116.87(11) . .
C25 C24 C13 123.45(10) . .
C23 C24 C13 119.65(10) . .
C26 C25 C24 119.58(11) . .
N21 C26 C25 123.69(12) . .
N31 C32 C33 123.97(12) . .
C32 C33 C34 119.44(11) . .
C33 C34 C35 117.16(11) . .
C33 C34 C16 121.58(10) . .
C35 C34 C16 121.26(11) . .
C36 C35 C34 118.89(11) . .
N31 C36 C35 124.58(11) . .
C43 C41 C42 119.41(10) 3_765 .
C43 C41 C14 120.90(10) 3_765 .
C42 C41 C14 119.67(10) . .
C43 C42 C41 120.12(10) . .
C42 C43 C41 120.47(10) . 3_765

loop_
_geom_bond_atom_site_label_1
_geom_bond_atom_site_label_2
_geom_bond_distance
_geom_bond_site_symmetry_2
N11 N12 1.3328(14) .
N11 C16 1.3396(16) .
N12 C13 1.3428(15) .
N21 C26 1.3375(17) .
N21 C22 1.3393(17) .
N31 C32 1.3371(17) .
N31 C36 1.3384(18) .
C13 C14 1.4094(17) .
C13 C24 1.4879(16) .
C14 C15 1.3756(16) .
C14 C41 1.4865(16) .
C15 C16 1.3951(16) .
C16 C34 1.4841(16) .
C22 C23 1.3770(18) .
C23 C24 1.3968(17) .
C24 C25 1.3929(17) .
C25 C26 1.3819(17) .
C32 C33 1.3828(17) .
C33 C34 1.3911(18) .
C34 C35 1.3936(16) .
C35 C36 1.3800(18) .
C41 C43 1.3908(16) 3_765
C41 C42 1.3944(16) .
C42 C43 1.3826(16) .
C43 C41 1.3908(16) 3_765
O90 C90 1.4023(18) .
